data_4066889
loop_
_publ_author_name
'Ionkin, Alex S.'
'Marshall, William J.'
'Fish, Brian M.'
'Howe, Laurie A.'

_publ_section_title
;
 Fragmentation of an N-Substituted One-Coordinate Phosphorus
 (Phosphaalkyne): Plausible Generation of Monovalent Phosphorus
 Species&#x2020;
;
_journal_issue 18
_journal_name_full Organometallics
_journal_page_first 4154
_journal_paper_doi 10.1021/om100691g
_journal_volume 29
_journal_year 2010
_chemical_formula_sum 'C98 H138 Cs4 N8 P4'
_chemical_formula_weight 2083.68
_chemical_name_systematic
; 
 ? 
;
_space_group_IT_number 15
_symmetry_cell_setting monoclinic
_symmetry_space_group_name_Hall '-C 2yc'
_symmetry_space_group_name_H-M 'C 1 2/c 1'
_atom_sites_solution_hydrogens geom
_atom_sites_solution_primary direct
_atom_sites_solution_secondary difmap
_audit_creation_method SHELXL-97
_cell_angle_alpha 90.00
_cell_angle_beta 112.1930(10)
_cell_angle_gamma 90.00
_cell_formula_units_Z 8
_cell_length_a 31.865(3)
_cell_length_b 24.225(2)
_cell_length_c 29.185(2)
_cell_measurement_reflns_used 8268
_cell_measurement_temperature 293(2)
_cell_measurement_theta_max 29.01
_cell_measurement_theta_min 2.17
_cell_volume 20860(3)
_computing_cell_refinement 'Bruker SAINT'
_computing_data_collection 'Bruker APEX2'
_computing_data_reduction 'Bruker SAINT'
_computing_molecular_graphics 'Bruker SHELXTL'
_computing_publication_material 'Bruker SHELXTL'
_computing_structure_refinement 'SHELXL-97 (Sheldrick, 2008)'
_computing_structure_solution 'SHELXS-97 (Sheldrick, 2008)'
_diffrn_ambient_temperature 293(2)
_diffrn_measured_fraction_theta_full 0.994
_diffrn_measured_fraction_theta_max 0.994
_diffrn_measurement_device_type 'Bruker APEX-II CCD'
_diffrn_measurement_method '\f and \w scans'
_diffrn_radiation_monochromator graphite
_diffrn_radiation_source 'fine-focus sealed tube'
_diffrn_radiation_type MoK\a
_diffrn_radiation_wavelength 0.71073
_diffrn_reflns_av_R_equivalents 0.0509
_diffrn_reflns_av_sigmaI/netI 0.0441
_diffrn_reflns_limit_h_max 43
_diffrn_reflns_limit_h_min -43
_diffrn_reflns_limit_k_max 33
_diffrn_reflns_limit_k_min -33
_diffrn_reflns_limit_l_max 38
_diffrn_reflns_limit_l_min -39
_diffrn_reflns_number 144341
_diffrn_reflns_theta_full 29.15
_diffrn_reflns_theta_max 29.15
_diffrn_reflns_theta_min 1.17
_exptl_absorpt_coefficient_mu 1.493
_exptl_absorpt_correction_type none
_exptl_crystal_colour gold
_exptl_crystal_density_diffrn 1.327
_exptl_crystal_density_method 'not measured'
_exptl_crystal_description irreg.bloc
_exptl_crystal_F_000 8495
_exptl_crystal_size_max 0.45
_exptl_crystal_size_mid 0.45
_exptl_crystal_size_min 0.40
_refine_diff_density_max 0.853
_refine_diff_density_min -1.079
_refine_diff_density_rms 0.082
_refine_ls_extinction_method none
_refine_ls_goodness_of_fit_ref 1.033
_refine_ls_hydrogen_treatment riding
_refine_ls_matrix_type full
_refine_ls_number_parameters 1054
_refine_ls_number_reflns 27970
_refine_ls_number_restraints 0
_refine_ls_restrained_S_all 1.033
_refine_ls_R_factor_all 0.0727
_refine_ls_R_factor_gt 0.0448
_refine_ls_shift/su_max 7.660
_refine_ls_shift/su_mean 0.046
_refine_ls_structure_factor_coef Fsqd
_refine_ls_weighting_details 'calc w=1/[\s^2^(Fo^2^)+(0.0593P)^2^+0.0000P] where P=(Fo^2^+2Fc^2^)/3'
_refine_ls_weighting_scheme calc
_refine_ls_wR_factor_gt 0.1132
_refine_ls_wR_factor_ref 0.1236
_reflns_number_gt 18122
_reflns_number_total 27970
_reflns_threshold_expression >2sigma(I)
_cod_data_source_file om100691g_si_001.cif
_cod_data_source_block 08173
_cod_depositor_comments
;
The following automatic conversions were performed:

'_symmetry_cell_setting' value 'Monoclinic' changed to 'monoclinic'
according to /home/saulius/struct/CIF-dictionaries/cif_core.dic
dictionary named 'cif_core.dic' version 2.4.1 from 2010-06-29.

Automatic conversion script
Id: cif_fix_values 1715 2011-07-08 13:25:40Z adriana 
;
_cod_original_sg_symbol_H-M C2/c
_cod_database_code 4066889

loop_
_symmetry_equiv_pos_as_xyz
'x, y, z'
'-x, y, -z+1/2'
'x+1/2, y+1/2, z'
'-x+1/2, y+1/2, -z+1/2'
'-x, -y, -z'
'x, -y, z-1/2'
'-x+1/2, -y+1/2, -z'
'x+1/2, -y+1/2, z-1/2'

loop_
_atom_site_label
_atom_site_type_symbol
_atom_site_fract_x
_atom_site_fract_y
_atom_site_fract_z
_atom_site_U_iso_or_equiv
_atom_site_adp_type
_atom_site_occupancy
_atom_site_symmetry_multiplicity
_atom_site_calc_flag
_atom_site_refinement_flags
_atom_site_disorder_assembly
_atom_site_disorder_group
P1_1 P 0.50932(3) -0.10653(4) 0.63277(4) 0.0582(3) Uani 1 1 d . . .
N1_1 N 0.45716(8) -0.19404(11) 0.57493(10) 0.0487(7) Uani 1 1 d . . .
C1_1 C 0.47871(9) -0.15746(13) 0.60212(10) 0.0378(7) Uani 1 1 d . . .
C2_1 C 0.43061(9) -0.24107(12) 0.56826(11) 0.0382(7) Uani 1 1 d . . .
C3_1 C 0.38272(9) -0.23646(13) 0.55450(11) 0.0421(7) Uani 1 1 d . . .
C4_1 C 0.35764(10) -0.28466(14) 0.54400(12) 0.0505(8) Uani 1 1 d . . .
H4A_1 H 0.3264 -0.2819 0.5348 0.061 Uiso 1 1 calc R . .
C5_1 C 0.37623(10) -0.33669(14) 0.54633(13) 0.0512(8) Uani 1 1 d . A .
C6_1 C 0.42328(10) -0.33990(13) 0.56052(13) 0.0534(9) Uani 1 1 d . . .
H6A_1 H 0.4366 -0.3745 0.5631 0.064 Uiso 1 1 calc R . .
C7_1 C 0.45094(9) -0.29366(13) 0.57086(12) 0.0433(7) Uani 1 1 d . . .
C8_1 C 0.35910(10) -0.18015(14) 0.55165(13) 0.0532(9) Uani 1 1 d . . .
C9_1 C 0.37471(12) -0.15285(15) 0.60285(13) 0.0600(9) Uani 1 1 d . . .
H9A_1 H 0.3679 -0.1767 0.6254 0.090 Uiso 1 1 calc R . .
H9B_1 H 0.3592 -0.1183 0.6004 0.090 Uiso 1 1 calc R . .
H9C_1 H 0.4068 -0.1464 0.6148 0.090 Uiso 1 1 calc R . .
C10_1 C 0.36830(13) -0.14128(15) 0.51500(13) 0.0659(11) Uani 1 1 d . . .
H10A_1 H 0.4000 -0.1322 0.5271 0.099 Uiso 1 1 calc R . .
H10B_1 H 0.3509 -0.1081 0.5115 0.099 Uiso 1 1 calc R . .
H10C_1 H 0.3598 -0.1592 0.4834 0.099 Uiso 1 1 calc R . .
C11_1 C 0.30708(12) -0.18669(18) 0.5338(2) 0.1024(18) Uani 1 1 d . . .
H11A_1 H 0.2999 -0.2108 0.5560 0.154 Uiso 1 1 calc R . .
H11B_1 H 0.2956 -0.2022 0.5011 0.154 Uiso 1 1 calc R . .
H11C_1 H 0.2935 -0.1512 0.5333 0.154 Uiso 1 1 calc R . .
C12_1 C 0.34759(11) -0.38979(15) 0.53433(17) 0.0658(11) Uani 1 1 d . . .
C13_1 C 0.29840(19) -0.3807(3) 0.5192(4) 0.098(4) Uani 0.666(9) 1 d P A 1
H13A_1 H 0.2873 -0.3600 0.4889 0.147 Uiso 0.666(9) 1 calc PR A 1
H13B_1 H 0.2927 -0.3606 0.5446 0.147 Uiso 0.666(9) 1 calc PR A 1
H13C_1 H 0.2831 -0.4157 0.5142 0.147 Uiso 0.666(9) 1 calc PR A 1
C14_1 C 0.3577(2) -0.4226(3) 0.4952(3) 0.082(3) Uani 0.666(9) 1 d P A 1
H14A_1 H 0.3488 -0.4016 0.4652 0.123 Uiso 0.666(9) 1 calc PR A 1
H14B_1 H 0.3411 -0.4567 0.4890 0.123 Uiso 0.666(9) 1 calc PR A 1
H14C_1 H 0.3896 -0.4304 0.5068 0.123 Uiso 0.666(9) 1 calc PR A 1
C15_1 C 0.3631(3) -0.4263(3) 0.5837(3) 0.092(3) Uani 0.666(9) 1 d P A 1
H15A_1 H 0.3584 -0.4057 0.6095 0.138 Uiso 0.666(9) 1 calc PR A 1
H15B_1 H 0.3947 -0.4352 0.5938 0.138 Uiso 0.666(9) 1 calc PR A 1
H15C_1 H 0.3456 -0.4596 0.5775 0.138 Uiso 0.666(9) 1 calc PR A 1
C13'_1 C 0.3721(5) -0.4400(6) 0.5407(11) 0.138(12) Uani 0.334(9) 1 d P A 2
H13D_1 H 0.3849 -0.4428 0.5158 0.207 Uiso 0.334(9) 1 calc PR A 2
H13E_1 H 0.3520 -0.4705 0.5376 0.207 Uiso 0.334(9) 1 calc PR A 2
H13F_1 H 0.3960 -0.4405 0.5729 0.207 Uiso 0.334(9) 1 calc PR A 2
C14'_1 C 0.3169(6) -0.3892(7) 0.5635(7) 0.100(7) Uani 0.334(9) 1 d P A 2
H14D_1 H 0.2912 -0.3660 0.5470 0.150 Uiso 0.334(9) 1 calc PR A 2
H14E_1 H 0.3334 -0.3752 0.5961 0.150 Uiso 0.334(9) 1 calc PR A 2
H14F_1 H 0.3068 -0.4261 0.5657 0.150 Uiso 0.334(9) 1 calc PR A 2
C15'_1 C 0.3112(5) -0.3797(7) 0.4750(5) 0.101(7) Uani 0.334(9) 1 d P A 2
H15D_1 H 0.2958 -0.3450 0.4726 0.152 Uiso 0.334(9) 1 calc PR A 2
H15E_1 H 0.2893 -0.4090 0.4653 0.152 Uiso 0.334(9) 1 calc PR A 2
H15F_1 H 0.3278 -0.3792 0.4536 0.152 Uiso 0.334(9) 1 calc PR A 2
C16_1 C 0.50273(9) -0.30075(14) 0.58627(14) 0.0559(9) Uani 1 1 d . . .
C17_1 C 0.51509(12) -0.36156(16) 0.5830(2) 0.1015(18) Uani 1 1 d . . .
H17A_1 H 0.4986 -0.3752 0.5502 0.152 Uiso 1 1 calc R . .
H17B_1 H 0.5074 -0.3829 0.6065 0.152 Uiso 1 1 calc R . .
H17C_1 H 0.5470 -0.3646 0.5904 0.152 Uiso 1 1 calc R . .
C18_1 C 0.52658(12) -0.28238(19) 0.64045(15) 0.0838(14) Uani 1 1 d . . .
H18A_1 H 0.5206 -0.2440 0.6433 0.126 Uiso 1 1 calc R . .
H18B_1 H 0.5587 -0.2880 0.6507 0.126 Uiso 1 1 calc R . .
H18C_1 H 0.5154 -0.3037 0.6611 0.126 Uiso 1 1 calc R . .
C19_1 C 0.52109(11) -0.26807(17) 0.55316(16) 0.0755(12) Uani 1 1 d . . .
H19A_1 H 0.5048 -0.2782 0.5192 0.113 Uiso 1 1 calc R . .
H19B_1 H 0.5527 -0.2762 0.5622 0.113 Uiso 1 1 calc R . .
H19C_1 H 0.5174 -0.2293 0.5573 0.113 Uiso 1 1 calc R . .
P2_1 P 0.49397(3) 0.10830(4) 0.62411(3) 0.0492(2) Uani 1 1 d . . .
N2_1 N 0.50164(8) 0.21480(11) 0.58747(10) 0.0463(6) Uani 1 1 d . . .
C20_1 C 0.49882(9) 0.17033(13) 0.60632(10) 0.0363(6) Uani 1 1 d . . .
C21_1 C 0.50508(10) 0.27191(12) 0.59070(10) 0.0367(6) Uani 1 1 d . . .
C22_1 C 0.54788(10) 0.29695(13) 0.60067(10) 0.0413(7) Uani 1 1 d . . .
C23_1 C 0.54925(11) 0.35417(14) 0.60108(11) 0.0521(9) Uani 1 1 d . . .
H23A_1 H 0.5772 0.3711 0.6081 0.063 Uiso 1 1 calc R . .
C24_1 C 0.51219(11) 0.38731(13) 0.59181(12) 0.0508(8) Uani 1 1 d . . .
C25_1 C 0.47087(11) 0.36130(13) 0.58144(11) 0.0473(8) Uani 1 1 d . . .
H25A_1 H 0.4453 0.3832 0.5747 0.057 Uiso 1 1 calc R . .
C26_1 C 0.46563(10) 0.30444(12) 0.58051(10) 0.0376(6) Uani 1 1 d . . .
C27_1 C 0.59202(10) 0.26314(15) 0.61196(12) 0.0496(8) Uani 1 1 d . . .
C28_1 C 0.58790(12) 0.2223(2) 0.57066(14) 0.0781(13) Uani 1 1 d . . .
H28A_1 H 0.5659 0.1946 0.5691 0.117 Uiso 1 1 calc R . .
H28B_1 H 0.6167 0.2051 0.5772 0.117 Uiso 1 1 calc R . .
H28C_1 H 0.5785 0.2416 0.5396 0.117 Uiso 1 1 calc R . .
C29_1 C 0.60405(11) 0.23139(16) 0.66056(12) 0.0612(10) Uani 1 1 d . . .
H29A_1 H 0.5804 0.2055 0.6576 0.092 Uiso 1 1 calc R . .
H29B_1 H 0.6072 0.2568 0.6869 0.092 Uiso 1 1 calc R . .
H29C_1 H 0.6321 0.2120 0.6677 0.092 Uiso 1 1 calc R . .
C30_1 C 0.63340(12) 0.30037(19) 0.61901(17) 0.0859(14) Uani 1 1 d . . .
H30A_1 H 0.6375 0.3260 0.6455 0.129 Uiso 1 1 calc R . .
H30B_1 H 0.6284 0.3203 0.5890 0.129 Uiso 1 1 calc R . .
H30C_1 H 0.6600 0.2779 0.6270 0.129 Uiso 1 1 calc R . .
C31_1 C 0.51621(16) 0.45075(16) 0.59279(16) 0.0779(13) Uani 1 1 d . . .
C32_1 C 0.5489(2) 0.4706(2) 0.5718(4) 0.210(5) Uani 1 1 d . . .
H32A_1 H 0.5534 0.5096 0.5775 0.315 Uiso 1 1 calc R . .
H32B_1 H 0.5373 0.4635 0.5369 0.315 Uiso 1 1 calc R . .
H32C_1 H 0.5773 0.4518 0.5874 0.315 Uiso 1 1 calc R . .
C33_1 C 0.5381(5) 0.4688(2) 0.6451(3) 0.371(10) Uani 1 1 d . . .
H33A_1 H 0.5704 0.4689 0.6546 0.557 Uiso 1 1 calc R . .
H33B_1 H 0.5300 0.4439 0.6660 0.557 Uiso 1 1 calc R . .
H33C_1 H 0.5280 0.5054 0.6485 0.557 Uiso 1 1 calc R . .
C34_1 C 0.47373(18) 0.47799(19) 0.5652(4) 0.237(6) Uani 1 1 d . . .
H34A_1 H 0.4796 0.5146 0.5565 0.356 Uiso 1 1 calc R . .
H34B_1 H 0.4558 0.4800 0.5852 0.356 Uiso 1 1 calc R . .
H34C_1 H 0.4576 0.4574 0.5357 0.356 Uiso 1 1 calc R . .
C35_1 C 0.41797(10) 0.27989(13) 0.56886(11) 0.0427(7) Uani 1 1 d . . .
C36_1 C 0.41577(12) 0.25186(15) 0.61511(14) 0.0600(9) Uani 1 1 d . . .
H36A_1 H 0.4231 0.2782 0.6415 0.090 Uiso 1 1 calc R . .
H36B_1 H 0.4371 0.2220 0.6249 0.090 Uiso 1 1 calc R . .
H36C_1 H 0.3858 0.2378 0.6078 0.090 Uiso 1 1 calc R . .
C37_1 C 0.38096(11) 0.32510(15) 0.55357(14) 0.0628(10) Uani 1 1 d . . .
H37A_1 H 0.3819 0.3449 0.5255 0.094 Uiso 1 1 calc R . .
H37B_1 H 0.3862 0.3502 0.5806 0.094 Uiso 1 1 calc R . .
H37C_1 H 0.3517 0.3082 0.5451 0.094 Uiso 1 1 calc R . .
C38_1 C 0.40494(11) 0.23838(16) 0.52604(13) 0.0643(10) Uani 1 1 d . . .
H38A_1 H 0.4073 0.2557 0.4975 0.096 Uiso 1 1 calc R . .
H38B_1 H 0.3743 0.2262 0.5182 0.096 Uiso 1 1 calc R . .
H38C_1 H 0.4250 0.2073 0.5356 0.096 Uiso 1 1 calc R . .
P3_1 P 0.42634(3) -0.01128(4) 0.46528(3) 0.0487(2) Uani 1 1 d . . .
N3_1 N 0.34276(8) 0.00982(10) 0.38564(9) 0.0418(6) Uani 1 1 d . . .
C39_1 C 0.37705(10) 0.00130(12) 0.42248(10) 0.0365(6) Uani 1 1 d . . .
C40_1 C 0.29895(9) 0.03166(12) 0.36699(9) 0.0354(6) Uani 1 1 d . . .
C41_1 C 0.29154(10) 0.08922(13) 0.36792(11) 0.0433(7) Uani 1 1 d . . .
C42_1 C 0.24696(10) 0.10800(13) 0.34750(11) 0.0467(8) Uani 1 1 d . . .
H42A_1 H 0.2418 0.1457 0.3484 0.056 Uiso 1 1 calc R . .
C43_1 C 0.21001(10) 0.07364(14) 0.32602(11) 0.0452(7) Uani 1 1 d . B .
C44_1 C 0.21884(10) 0.01754(14) 0.32485(11) 0.0427(7) Uani 1 1 d . . .
H44A_1 H 0.1945 -0.0062 0.3103 0.051 Uiso 1 1 calc R . .
C45_1 C 0.26227(9) -0.00495(12) 0.34429(10) 0.0360(6) Uani 1 1 d . . .
C46_1 C 0.33032(11) 0.13091(14) 0.39149(13) 0.0543(9) Uani 1 1 d . . .
C47_1 C 0.36917(11) 0.12498(15) 0.37176(14) 0.0616(10) Uani 1 1 d . . .
H47A_1 H 0.3565 0.1233 0.3363 0.092 Uiso 1 1 calc R . .
H47B_1 H 0.3859 0.0918 0.3847 0.092 Uiso 1 1 calc R . .
H47C_1 H 0.3891 0.1562 0.3822 0.092 Uiso 1 1 calc R . .
C48_1 C 0.34963(12) 0.12383(17) 0.44844(13) 0.0731(12) Uani 1 1 d . . .
H48A_1 H 0.3263 0.1316 0.4609 0.110 Uiso 1 1 calc R . .
H48B_1 H 0.3745 0.1489 0.4630 0.110 Uiso 1 1 calc R . .
H48C_1 H 0.3600 0.0866 0.4567 0.110 Uiso 1 1 calc R . .
C49_1 C 0.31354(14) 0.19084(15) 0.38036(18) 0.0857(14) Uani 1 1 d . . .
H49A_1 H 0.2904 0.1975 0.3933 0.129 Uiso 1 1 calc R . .
H49B_1 H 0.3014 0.1967 0.3452 0.129 Uiso 1 1 calc R . .
H49C_1 H 0.3384 0.2157 0.3957 0.129 Uiso 1 1 calc R . .
C50_1 C 0.16099(11) 0.09565(17) 0.30529(14) 0.0604(10) Uani 1 1 d . . .
C51_1 C 0.1576(3) 0.1580(3) 0.3104(5) 0.086(4) Uani 0.546(11) 1 d P B 1
H51A_1 H 0.1708 0.1763 0.2900 0.130 Uiso 0.546(11) 1 calc PR B 1
H51B_1 H 0.1735 0.1685 0.3443 0.130 Uiso 0.546(11) 1 calc PR B 1
H51C_1 H 0.1263 0.1684 0.3002 0.130 Uiso 0.546(11) 1 calc PR B 1
C52_1 C 0.1345(3) 0.0684(4) 0.3369(4) 0.074(3) Uani 0.546(11) 1 d P B 1
H52A_1 H 0.1348 0.0289 0.3340 0.112 Uiso 0.546(11) 1 calc PR B 1
H52B_1 H 0.1037 0.0812 0.3245 0.112 Uiso 0.546(11) 1 calc PR B 1
H52C_1 H 0.1491 0.0787 0.3710 0.112 Uiso 0.546(11) 1 calc PR B 1
C53_1 C 0.1362(2) 0.0766(4) 0.2527(3) 0.068(3) Uani 0.546(11) 1 d P B 1
H53A_1 H 0.1511 0.0911 0.2321 0.103 Uiso 0.546(11) 1 calc PR B 1
H53B_1 H 0.1055 0.0896 0.2410 0.103 Uiso 0.546(11) 1 calc PR B 1
H53C_1 H 0.1364 0.0370 0.2516 0.103 Uiso 0.546(11) 1 calc PR B 1
C51'_1 C 0.1265(4) 0.0501(6) 0.2798(7) 0.138(8) Uani 0.454(11) 1 d P B 2
H51D_1 H 0.1260 0.0439 0.2471 0.206 Uiso 0.454(11) 1 calc PR B 2
H51E_1 H 0.0969 0.0613 0.2777 0.206 Uiso 0.454(11) 1 calc PR B 2
H51F_1 H 0.1350 0.0166 0.2986 0.206 Uiso 0.454(11) 1 calc PR B 2
C52'_1 C 0.1574(4) 0.1382(7) 0.2622(5) 0.126(7) Uani 0.454(11) 1 d P B 2
H52D_1 H 0.1821 0.1639 0.2740 0.189 Uiso 0.454(11) 1 calc PR B 2
H52E_1 H 0.1292 0.1578 0.2525 0.189 Uiso 0.454(11) 1 calc PR B 2
H52F_1 H 0.1587 0.1184 0.2343 0.189 Uiso 0.454(11) 1 calc PR B 2
C53'_1 C 0.1518(5) 0.1252(10) 0.3451(5) 0.166(12) Uani 0.454(11) 1 d P B 2
H53D_1 H 0.1639 0.1619 0.3483 0.249 Uiso 0.454(11) 1 calc PR B 2
H53E_1 H 0.1659 0.1058 0.3758 0.249 Uiso 0.454(11) 1 calc PR B 2
H53F_1 H 0.1197 0.1270 0.3369 0.249 Uiso 0.454(11) 1 calc PR B 2
C54_1 C 0.26885(10) -0.06785(12) 0.34117(11) 0.0408(7) Uani 1 1 d . . .
C55_1 C 0.28852(12) -0.09376(14) 0.39292(12) 0.0578(9) Uani 1 1 d . . .
H55A_1 H 0.2681 -0.0877 0.4096 0.087 Uiso 1 1 calc R . .
H55B_1 H 0.3172 -0.0771 0.4116 0.087 Uiso 1 1 calc R . .
H55C_1 H 0.2925 -0.1327 0.3900 0.087 Uiso 1 1 calc R . .
C56_1 C 0.22386(12) -0.09714(15) 0.31326(16) 0.0754(12) Uani 1 1 d . . .
H56A_1 H 0.2032 -0.0901 0.3295 0.113 Uiso 1 1 calc R . .
H56B_1 H 0.2290 -0.1361 0.3128 0.113 Uiso 1 1 calc R . .
H56C_1 H 0.2111 -0.0835 0.2799 0.113 Uiso 1 1 calc R . .
C57_1 C 0.30015(12) -0.08076(14) 0.31353(13) 0.0576(9) Uani 1 1 d . . .
H57A_1 H 0.3302 -0.0679 0.3326 0.086 Uiso 1 1 calc R . .
H57B_1 H 0.2890 -0.0625 0.2820 0.086 Uiso 1 1 calc R . .
H57C_1 H 0.3008 -0.1199 0.3087 0.086 Uiso 1 1 calc R . .
P4_1 P 0.56608(3) -0.01760(4) 0.78503(3) 0.0482(2) Uani 1 1 d . . .
N4_1 N 0.65252(7) 0.01428(10) 0.78774(9) 0.0408(6) Uani 1 1 d . . .
C58_1 C 0.61665(9) 0.00071(11) 0.79042(10) 0.0335(6) Uani 1 1 d . . .
C59_1 C 0.69529(8) 0.03774(11) 0.80968(9) 0.0310(6) Uani 1 1 d . . .
C60_1 C 0.73379(9) 0.00341(12) 0.81961(10) 0.0342(6) Uani 1 1 d . . .
C61_1 C 0.77636(9) 0.02802(14) 0.83746(11) 0.0442(7) Uani 1 1 d . . .
H61A_1 H 0.8017 0.0057 0.8442 0.053 Uiso 1 1 calc R . .
C62_1 C 0.78266(10) 0.08375(15) 0.84564(12) 0.0505(8) Uani 1 1 d . C .
C63_1 C 0.74430(10) 0.11629(13) 0.83595(11) 0.0458(7) Uani 1 1 d . . .
H63A_1 H 0.7482 0.1541 0.8416 0.055 Uiso 1 1 calc R . .
C64_1 C 0.70022(9) 0.09541(12) 0.81822(9) 0.0348(6) Uani 1 1 d . . .
C65_1 C 0.72963(9) -0.05989(12) 0.81184(11) 0.0397(7) Uani 1 1 d . . .
C66_1 C 0.70784(12) -0.08655(14) 0.84501(12) 0.0551(9) Uani 1 1 d . . .
H66A_1 H 0.6778 -0.0722 0.8366 0.083 Uiso 1 1 calc R . .
H66B_1 H 0.7257 -0.0783 0.8790 0.083 Uiso 1 1 calc R . .
H66C_1 H 0.7064 -0.1258 0.8402 0.083 Uiso 1 1 calc R . .
C67_1 C 0.70142(13) -0.07383(14) 0.75715(11) 0.0591(9) Uani 1 1 d . . .
H67A_1 H 0.6705 -0.0632 0.7493 0.089 Uiso 1 1 calc R . .
H67B_1 H 0.7029 -0.1128 0.7520 0.089 Uiso 1 1 calc R . .
H67C_1 H 0.7134 -0.0542 0.7362 0.089 Uiso 1 1 calc R . .
C68_1 C 0.77634(11) -0.08781(15) 0.82488(15) 0.0683(11) Uani 1 1 d . . .
H68A_1 H 0.7723 -0.1268 0.8193 0.102 Uiso 1 1 calc R . .
H68B_1 H 0.7947 -0.0811 0.8590 0.102 Uiso 1 1 calc R . .
H68C_1 H 0.7911 -0.0728 0.8044 0.102 Uiso 1 1 calc R . .
C69_1 C 0.83080(12) 0.10890(19) 0.86562(18) 0.0760(12) Uani 1 1 d . . .
C70_1 C 0.8577(4) 0.0908(5) 0.8342(3) 0.079(3) Uani 0.614(8) 1 d P C 1
H70A_1 H 0.8419 0.1020 0.8005 0.118 Uiso 0.614(8) 1 calc PR C 1
H70B_1 H 0.8610 0.0514 0.8357 0.118 Uiso 0.614(8) 1 calc PR C 1
H70C_1 H 0.8872 0.1077 0.8469 0.118 Uiso 0.614(8) 1 calc PR C 1
C71_1 C 0.85991(19) 0.0777(4) 0.9173(2) 0.072(2) Uani 0.614(8) 1 d P C 1
H71A_1 H 0.8603 0.0387 0.9115 0.108 Uiso 0.614(8) 1 calc PR C 1
H71B_1 H 0.8462 0.0843 0.9410 0.108 Uiso 0.614(8) 1 calc PR C 1
H71C_1 H 0.8904 0.0915 0.9300 0.108 Uiso 0.614(8) 1 calc PR C 1
C72_1 C 0.8346(2) 0.1660(3) 0.8748(6) 0.137(7) Uani 0.614(8) 1 d P C 1
H72A_1 H 0.8126 0.1851 0.8473 0.206 Uiso 0.614(8) 1 calc PR C 1
H72B_1 H 0.8645 0.1780 0.8789 0.206 Uiso 0.614(8) 1 calc PR C 1
H72C_1 H 0.8292 0.1738 0.9043 0.206 Uiso 0.614(8) 1 calc PR C 1
C70'_1 C 0.8342(7) 0.1435(11) 0.9083(6) 0.184(15) Uani 0.386(8) 1 d P C 2
H70D_1 H 0.8177 0.1771 0.8968 0.276 Uiso 0.386(8) 1 calc PR C 2
H70E_1 H 0.8655 0.1519 0.9270 0.276 Uiso 0.386(8) 1 calc PR C 2
H70F_1 H 0.8218 0.1240 0.9289 0.276 Uiso 0.386(8) 1 calc PR C 2
C71'_1 C 0.8266(4) 0.1625(6) 0.8247(5) 0.102(6) Uani 0.386(8) 1 d P C 2
H71D_1 H 0.7981 0.1601 0.7972 0.153 Uiso 0.386(8) 1 calc PR C 2
H71E_1 H 0.8509 0.1599 0.8130 0.153 Uiso 0.386(8) 1 calc PR C 2
H71F_1 H 0.8284 0.1971 0.8413 0.153 Uiso 0.386(8) 1 calc PR C 2
C72'_1 C 0.8594(8) 0.0748(12) 0.8486(16) 0.31(3) Uani 0.386(8) 1 d P C 2
H72D_1 H 0.8870 0.0662 0.8760 0.458 Uiso 0.386(8) 1 calc PR C 2
H72E_1 H 0.8665 0.0944 0.8238 0.458 Uiso 0.386(8) 1 calc PR C 2
H72F_1 H 0.8438 0.0412 0.8347 0.458 Uiso 0.386(8) 1 calc PR C 2
C73_1 C 0.65969(10) 0.13442(12) 0.80955(11) 0.0417(7) Uani 1 1 d . . .
C74_1 C 0.67379(12) 0.19562(14) 0.81565(15) 0.0652(10) Uani 1 1 d . . .
H74A_1 H 0.6962 0.2015 0.8482 0.098 Uiso 1 1 calc R . .
H74B_1 H 0.6478 0.2182 0.8111 0.098 Uiso 1 1 calc R . .
H74C_1 H 0.6862 0.2053 0.7914 0.098 Uiso 1 1 calc R . .
C75_1 C 0.63812(11) 0.12195(15) 0.84773(11) 0.0512(8) Uani 1 1 d . . .
H75A_1 H 0.6602 0.1278 0.8805 0.077 Uiso 1 1 calc R . .
H75B_1 H 0.6280 0.0843 0.8443 0.077 Uiso 1 1 calc R . .
H75C_1 H 0.6127 0.1461 0.8421 0.077 Uiso 1 1 calc R . .
C76_1 C 0.62328(10) 0.12923(13) 0.75685(11) 0.0461(7) Uani 1 1 d . . .
H76A_1 H 0.6015 0.1584 0.7512 0.069 Uiso 1 1 calc R . .
H76B_1 H 0.6083 0.0942 0.7534 0.069 Uiso 1 1 calc R . .
H76C_1 H 0.6374 0.1319 0.7331 0.069 Uiso 1 1 calc R . .
N5_1 N 0.30917(11) 0.00552(14) 0.53367(11) 0.0663(9) Uani 1 1 d . . .
C77_1 C 0.28640(16) 0.02087(19) 0.56080(14) 0.0752(12) Uani 1 1 d . . .
H77A_1 H 0.3000 0.0160 0.5949 0.090 Uiso 1 1 calc R . .
C78_1 C 0.24471(17) 0.04321(18) 0.54243(17) 0.0799(13) Uani 1 1 d . . .
H78A_1 H 0.2300 0.0527 0.5634 0.096 Uiso 1 1 calc R . .
C79_1 C 0.22406(14) 0.05185(17) 0.49233(17) 0.0724(11) Uani 1 1 d . . .
H79A_1 H 0.1954 0.0677 0.4787 0.087 Uiso 1 1 calc R . .
C80_1 C 0.24724(13) 0.03625(16) 0.46313(13) 0.0620(10) Uani 1 1 d . . .
H80A_1 H 0.2347 0.0409 0.4290 0.074 Uiso 1 1 calc R . .
C81_1 C 0.28907(13) 0.01376(17) 0.48571(13) 0.0661(11) Uani 1 1 d . . .
H81A_1 H 0.3047 0.0034 0.4658 0.079 Uiso 1 1 calc R . .
N6_1 N 0.42138(17) -0.2313(2) 0.72811(17) 0.1080(14) Uani 1 1 d . . .
C82_1 C 0.4031(4) -0.2693(3) 0.6897(3) 0.179(4) Uani 1 1 d . . .
H82A_1 H 0.4204 -0.2830 0.6728 0.214 Uiso 1 1 calc R . .
C83_1 C 0.3550(6) -0.2873(5) 0.6763(4) 0.230(8) Uani 1 1 d . . .
H83A_1 H 0.3400 -0.3110 0.6501 0.276 Uiso 1 1 calc R . .
C84_1 C 0.3362(5) -0.2660(5) 0.7055(5) 0.251(8) Uani 1 1 d . . .
H84A_1 H 0.3071 -0.2788 0.6994 0.302 Uiso 1 1 calc R . .
C85_1 C 0.3517(3) -0.2295(3) 0.7422(4) 0.172(3) Uani 1 1 d . . .
H85A_1 H 0.3350 -0.2151 0.7595 0.206 Uiso 1 1 calc R . .
C86_1 C 0.3952(2) -0.2163(3) 0.7506(2) 0.123(2) Uani 1 1 d . . .
H86A_1 H 0.4086 -0.1925 0.7771 0.148 Uiso 1 1 calc R . .
N7_1 N 0.5000 0.24318(19) 0.7500 0.0725(13) Uani 1 2 d S . .
C87_1 C 0.51562(15) 0.27160(19) 0.72093(14) 0.0744(12) Uani 1 1 d . . .
H87A_1 H 0.5269 0.2522 0.7006 0.089 Uiso 1 1 calc R . .
C88_1 C 0.51588(14) 0.3278(2) 0.71951(14) 0.0743(12) Uani 1 1 d . . .
H88A_1 H 0.5266 0.3463 0.6982 0.089 Uiso 1 1 calc R . .
C89_1 C 0.5000 0.3565(3) 0.7500 0.0833(19) Uani 1 2 d S . .
H89A_1 H 0.5000 0.3949 0.7500 0.100 Uiso 1 2 calc SR . .
Cs1_2 Cs 0.414633(8) -0.006059(10) 0.585410(8) 0.05596(7) Uani 1 1 d . . .
Cs2_2 Cs 0.509236(7) -0.119668(9) 0.505101(7) 0.04795(6) Uani 1 1 d . . .
Cs3_2 Cs 0.5000 -0.144581(16) 0.7500 0.07138(11) Uani 1 2 d S . .
Cs4_2 Cs 0.585076(6) 0.006657(8) 0.668074(6) 0.03889(6) Uani 1 1 d . . .
Cs5_2 Cs 0.5000 0.113085(13) 0.7500 0.04937(8) Uani 1 2 d S . .

loop_
_atom_site_aniso_label
_atom_site_aniso_U_11
_atom_site_aniso_U_22
_atom_site_aniso_U_33
_atom_site_aniso_U_23
_atom_site_aniso_U_13
_atom_site_aniso_U_12
P1_1 0.0585(5) 0.0624(7) 0.0532(5) -0.0221(5) 0.0206(4) -0.0250(5)
N1_1 0.0442(14) 0.0376(15) 0.0570(16) -0.0020(13) 0.0107(13) -0.0064(12)
C1_1 0.0341(14) 0.0446(18) 0.0365(15) 0.0024(14) 0.0152(12) -0.0018(13)
C2_1 0.0356(14) 0.0345(16) 0.0429(16) 0.0034(13) 0.0130(12) -0.0038(13)
C3_1 0.0342(14) 0.0374(17) 0.0508(18) -0.0017(14) 0.0115(13) 0.0038(13)
C4_1 0.0296(14) 0.047(2) 0.071(2) 0.0001(17) 0.0140(15) 0.0029(14)
C5_1 0.0356(15) 0.0392(19) 0.074(2) 0.0017(17) 0.0152(16) -0.0028(14)
C6_1 0.0336(15) 0.0332(17) 0.088(3) 0.0061(17) 0.0170(16) 0.0017(13)
C7_1 0.0291(13) 0.0359(17) 0.0600(19) 0.0077(15) 0.0112(13) 0.0032(13)
C8_1 0.0403(16) 0.0408(19) 0.071(2) -0.0028(17) 0.0122(16) 0.0091(14)
C9_1 0.064(2) 0.055(2) 0.075(2) 0.0024(19) 0.042(2) 0.0106(18)
C10_1 0.087(3) 0.049(2) 0.053(2) 0.0069(18) 0.016(2) 0.031(2)
C11_1 0.045(2) 0.061(3) 0.181(5) -0.019(3) 0.019(3) 0.017(2)
C12_1 0.0417(18) 0.042(2) 0.110(3) 0.000(2) 0.025(2) -0.0097(16)
C13_1 0.040(3) 0.058(4) 0.180(11) 0.003(6) 0.023(5) -0.014(3)
C14_1 0.069(5) 0.051(4) 0.120(6) -0.007(4) 0.028(4) -0.019(4)
C15_1 0.074(5) 0.059(5) 0.138(7) 0.026(5) 0.035(5) -0.016(4)
C13'_1 0.073(10) 0.029(7) 0.29(4) 0.017(14) 0.048(17) -0.013(7)
C14'_1 0.102(14) 0.091(12) 0.109(13) -0.025(11) 0.042(11) -0.066(11)
C15'_1 0.088(10) 0.113(13) 0.098(11) -0.040(10) 0.030(9) -0.075(10)
C16_1 0.0289(14) 0.042(2) 0.088(3) 0.0120(19) 0.0116(16) 0.0041(14)
C17_1 0.0362(19) 0.049(2) 0.204(6) 0.007(3) 0.029(3) 0.0158(18)
C18_1 0.0418(19) 0.101(4) 0.081(3) 0.022(3) -0.0087(19) 0.011(2)
C19_1 0.0441(19) 0.082(3) 0.109(3) 0.016(3) 0.039(2) 0.0107(19)
P2_1 0.0726(6) 0.0347(5) 0.0436(5) 0.0036(4) 0.0255(4) -0.0015(4)
N2_1 0.0566(16) 0.0330(15) 0.0562(16) -0.0007(13) 0.0292(13) -0.0042(12)
C20_1 0.0385(15) 0.0401(18) 0.0341(14) -0.0080(13) 0.0180(12) -0.0023(13)
C21_1 0.0497(16) 0.0315(16) 0.0316(14) -0.0011(12) 0.0184(13) -0.0069(13)
C22_1 0.0463(16) 0.0432(19) 0.0330(15) 0.0049(13) 0.0133(13) -0.0066(14)
C23_1 0.0522(18) 0.043(2) 0.0514(19) 0.0125(16) 0.0088(15) -0.0159(16)
C24_1 0.061(2) 0.0329(18) 0.0515(19) 0.0080(15) 0.0134(16) -0.0058(16)
C25_1 0.0555(18) 0.0354(18) 0.0446(17) 0.0021(14) 0.0115(15) -0.0001(15)
C26_1 0.0477(16) 0.0341(16) 0.0327(14) 0.0001(12) 0.0170(13) -0.0039(13)
C27_1 0.0431(17) 0.058(2) 0.0462(18) 0.0100(16) 0.0152(14) -0.0038(15)
C28_1 0.053(2) 0.121(4) 0.062(2) -0.002(2) 0.0233(19) 0.017(2)
C29_1 0.053(2) 0.071(3) 0.053(2) 0.0150(19) 0.0131(17) 0.0080(18)
C30_1 0.051(2) 0.092(3) 0.115(4) 0.029(3) 0.033(2) -0.009(2)
C31_1 0.104(3) 0.037(2) 0.077(3) 0.006(2) 0.017(2) -0.019(2)
C32_1 0.134(5) 0.060(4) 0.444(15) 0.088(6) 0.119(7) -0.011(4)
C33_1 0.88(3) 0.040(3) 0.095(5) -0.016(4) 0.078(10) -0.074(9)
C34_1 0.079(4) 0.033(3) 0.552(17) 0.056(6) 0.063(6) 0.010(3)
C35_1 0.0448(16) 0.0368(17) 0.0516(18) -0.0095(15) 0.0239(14) -0.0059(14)
C36_1 0.066(2) 0.053(2) 0.079(3) 0.0078(19) 0.047(2) 0.0011(18)
C37_1 0.0509(19) 0.058(2) 0.075(2) -0.003(2) 0.0194(18) 0.0050(17)
C38_1 0.0483(19) 0.073(3) 0.071(2) -0.033(2) 0.0217(18) -0.0170(18)
P3_1 0.0504(5) 0.0575(6) 0.0304(4) 0.0020(4) 0.0064(4) 0.0047(4)
N3_1 0.0370(12) 0.0457(16) 0.0385(13) -0.0108(12) 0.0096(11) 0.0017(11)
C39_1 0.0467(16) 0.0358(17) 0.0309(14) -0.0058(12) 0.0190(13) -0.0050(13)
C40_1 0.0391(14) 0.0407(17) 0.0276(13) -0.0031(12) 0.0139(12) 0.0008(13)
C41_1 0.0485(17) 0.0406(18) 0.0417(16) -0.0100(14) 0.0182(14) -0.0005(14)
C42_1 0.0540(18) 0.0386(18) 0.0495(18) -0.0051(15) 0.0217(15) 0.0042(15)
C43_1 0.0452(16) 0.049(2) 0.0395(16) 0.0003(15) 0.0141(14) 0.0060(15)
C44_1 0.0383(15) 0.049(2) 0.0399(16) -0.0020(14) 0.0137(13) -0.0008(14)
C45_1 0.0410(15) 0.0380(17) 0.0284(14) -0.0010(12) 0.0123(12) -0.0031(13)
C46_1 0.0521(18) 0.0373(19) 0.069(2) -0.0162(17) 0.0175(17) -0.0036(15)
C47_1 0.058(2) 0.048(2) 0.076(2) -0.0157(19) 0.0226(19) -0.0185(17)
C48_1 0.065(2) 0.073(3) 0.070(2) -0.046(2) 0.013(2) -0.004(2)
C49_1 0.080(3) 0.038(2) 0.134(4) -0.025(2) 0.035(3) -0.012(2)
C50_1 0.0479(19) 0.066(3) 0.063(2) 0.004(2) 0.0161(17) 0.0190(18)
C51_1 0.053(4) 0.058(5) 0.132(11) 0.000(5) 0.016(5) 0.021(4)
C52_1 0.056(4) 0.093(7) 0.087(7) 0.008(6) 0.041(4) 0.015(5)
C53_1 0.039(4) 0.098(8) 0.059(5) -0.006(5) 0.008(3) 0.010(4)
C51'_1 0.042(6) 0.118(12) 0.21(2) 0.010(12) -0.003(8) 0.021(7)
C52'_1 0.089(8) 0.172(17) 0.115(12) 0.071(12) 0.037(8) 0.072(10)
C53'_1 0.089(9) 0.32(3) 0.091(9) -0.023(14) 0.038(8) 0.110(15)
C54_1 0.0448(16) 0.0365(17) 0.0413(16) 0.0005(13) 0.0164(13) -0.0040(13)
C55_1 0.075(2) 0.045(2) 0.056(2) 0.0125(17) 0.0268(19) 0.0014(18)
C56_1 0.062(2) 0.045(2) 0.099(3) -0.005(2) 0.008(2) -0.0121(18)
C57_1 0.083(2) 0.0403(19) 0.064(2) -0.0087(17) 0.043(2) -0.0047(18)
P4_1 0.0390(4) 0.0626(6) 0.0466(5) -0.0017(4) 0.0201(4) -0.0128(4)
N4_1 0.0321(12) 0.0412(15) 0.0485(14) -0.0077(12) 0.0145(11) -0.0041(11)
C58_1 0.0399(14) 0.0339(16) 0.0256(13) 0.0010(11) 0.0109(12) 0.0032(12)
C59_1 0.0321(13) 0.0349(16) 0.0257(13) -0.0016(11) 0.0107(11) -0.0029(12)
C60_1 0.0334(13) 0.0419(17) 0.0282(13) 0.0010(12) 0.0126(11) -0.0002(12)
C61_1 0.0302(14) 0.051(2) 0.0473(17) -0.0035(15) 0.0098(13) 0.0012(14)
C62_1 0.0358(15) 0.056(2) 0.0542(19) -0.0095(17) 0.0109(14) -0.0104(15)
C63_1 0.0503(17) 0.0387(18) 0.0462(17) -0.0087(14) 0.0156(14) -0.0121(15)
C64_1 0.0358(14) 0.0390(17) 0.0291(13) -0.0013(12) 0.0118(11) -0.0037(12)
C65_1 0.0419(15) 0.0370(17) 0.0410(16) 0.0026(13) 0.0163(13) 0.0018(13)
C66_1 0.069(2) 0.046(2) 0.054(2) 0.0110(17) 0.0279(18) 0.0024(17)
C67_1 0.088(3) 0.042(2) 0.0483(19) -0.0095(16) 0.0274(19) -0.0008(19)
C68_1 0.056(2) 0.052(2) 0.099(3) 0.004(2) 0.031(2) 0.0185(18)
C69_1 0.0427(19) 0.082(3) 0.097(3) -0.018(3) 0.018(2) -0.027(2)
C70_1 0.061(5) 0.108(9) 0.075(5) -0.030(5) 0.035(4) -0.045(5)
C71_1 0.034(3) 0.092(6) 0.071(4) -0.005(4) -0.002(3) -0.018(3)
C72_1 0.043(4) 0.051(5) 0.29(2) -0.028(8) 0.025(7) -0.024(4)
C70'_1 0.151(18) 0.25(3) 0.087(11) 0.009(14) -0.028(10) -0.17(2)
C71'_1 0.091(8) 0.152(14) 0.084(9) -0.076(9) 0.058(7) -0.090(9)
C72'_1 0.065(12) 0.111(19) 0.75(8) 0.00(3) 0.16(3) -0.030(12)
C73_1 0.0448(16) 0.0309(16) 0.0482(17) -0.0042(14) 0.0162(14) 0.0013(13)
C74_1 0.069(2) 0.039(2) 0.084(3) -0.0167(19) 0.024(2) 0.0007(18)
C75_1 0.0563(19) 0.053(2) 0.0465(18) -0.0143(16) 0.0222(16) 0.0046(16)
C76_1 0.0465(16) 0.0442(19) 0.0445(17) 0.0055(15) 0.0138(14) 0.0145(15)
N5_1 0.074(2) 0.084(2) 0.0402(16) -0.0011(15) 0.0214(15) -0.0128(17)
C77_1 0.103(3) 0.088(3) 0.040(2) -0.014(2) 0.033(2) -0.034(3)
C78_1 0.109(4) 0.077(3) 0.083(3) -0.029(3) 0.071(3) -0.025(3)
C79_1 0.069(2) 0.055(3) 0.099(3) -0.003(2) 0.038(2) -0.005(2)
C80_1 0.073(2) 0.069(3) 0.0421(19) 0.0031(18) 0.0194(18) -0.006(2)
C81_1 0.075(3) 0.089(3) 0.0401(19) -0.0065(19) 0.0289(19) -0.003(2)
N6_1 0.123(4) 0.119(4) 0.088(3) 0.001(3) 0.047(3) -0.017(3)
C82_1 0.327(13) 0.091(5) 0.127(6) 0.028(5) 0.096(7) -0.015(7)
C83_1 0.353(18) 0.148(10) 0.139(9) -0.003(6) 0.036(9) -0.152(12)
C84_1 0.334(17) 0.141(9) 0.223(14) -0.037(9) 0.042(12) -0.165(11)
C85_1 0.149(7) 0.111(6) 0.280(11) 0.053(7) 0.110(7) 0.019(5)
C86_1 0.114(5) 0.128(6) 0.122(5) 0.034(4) 0.037(4) -0.007(4)
N7_1 0.113(4) 0.063(3) 0.049(2) 0.000 0.039(3) 0.000
C87_1 0.095(3) 0.081(3) 0.051(2) 0.000(2) 0.033(2) -0.003(3)
C88_1 0.076(3) 0.083(3) 0.059(2) 0.009(2) 0.020(2) -0.016(2)
C89_1 0.086(4) 0.052(4) 0.079(4) 0.000 -0.007(4) 0.000
Cs1_2 0.06510(14) 0.05839(15) 0.04266(12) -0.00628(10) 0.01840(10) -0.01176(11)
Cs2_2 0.06424(13) 0.04579(13) 0.03405(10) -0.00062(9) 0.01883(9) 0.00198(10)
Cs3_2 0.0800(2) 0.0582(2) 0.0837(2) 0.000 0.0398(2) 0.000
Cs4_2 0.04231(10) 0.04441(12) 0.03033(9) -0.00595(8) 0.01416(8) -0.00551(8)
Cs5_2 0.05050(16) 0.0573(2) 0.04635(16) 0.000 0.02509(13) 0.000

loop_
_atom_type_symbol
_atom_type_description
_atom_type_scat_dispersion_real
_atom_type_scat_dispersion_imag
_atom_type_scat_source
C C 0.0033 0.0016 'International Tables Vol C Tables 4.2.6.8 and 6.1.1.4'
Cs Cs -0.3680 2.1192 'International Tables Vol C Tables 4.2.6.8 and 6.1.1.4'
N N 0.0061 0.0033 'International Tables Vol C Tables 4.2.6.8 and 6.1.1.4'
P P 0.1023 0.0942 'International Tables Vol C Tables 4.2.6.8 and 6.1.1.4'
H H 0.0000 0.0000 'International Tables Vol C Tables 4.2.6.8 and 6.1.1.4'

loop_
_geom_angle_atom_site_label_1
_geom_angle_atom_site_label_2
_geom_angle_atom_site_label_3
_geom_angle
_geom_angle_site_symmetry_3
C1_1 N1_1 C2_1 148.7(3) .
N1_1 C1_1 P1_1 172.9(3) .
N1_1 C2_1 C7_1 119.2(2) .
N1_1 C2_1 C3_1 120.3(3) .
C7_1 C2_1 C3_1 120.2(3) .
C4_1 C3_1 C2_1 117.6(3) .
C4_1 C3_1 C8_1 120.3(3) .
C2_1 C3_1 C8_1 122.1(3) .
C5_1 C4_1 C3_1 123.9(3) .
C4_1 C5_1 C6_1 117.2(3) .
C4_1 C5_1 C12_1 123.0(3) .
C6_1 C5_1 C12_1 119.9(3) .
C7_1 C6_1 C5_1 122.8(3) .
C6_1 C7_1 C2_1 118.3(3) .
C6_1 C7_1 C16_1 119.6(3) .
C2_1 C7_1 C16_1 122.0(3) .
C10_1 C8_1 C9_1 109.7(3) .
C10_1 C8_1 C11_1 106.9(3) .
C9_1 C8_1 C11_1 106.5(3) .
C10_1 C8_1 C3_1 111.2(3) .
C9_1 C8_1 C3_1 110.8(3) .
C11_1 C8_1 C3_1 111.5(3) .
C13'_1 C12_1 C13_1 129.6(7) .
C13'_1 C12_1 C14'_1 112.0(13) .
C13_1 C12_1 C14'_1 48.0(7) .
C13'_1 C12_1 C14_1 52.2(12) .
C13_1 C12_1 C14_1 110.8(6) .
C14'_1 C12_1 C14_1 142.0(6) .
C13'_1 C12_1 C5_1 115.9(6) .
C13_1 C12_1 C5_1 114.5(4) .
C14'_1 C12_1 C5_1 108.4(6) .
C14_1 C12_1 C5_1 109.4(4) .
C13'_1 C12_1 C15_1 56.1(11) .
C13_1 C12_1 C15_1 106.5(5) .
C14'_1 C12_1 C15_1 63.0(8) .
C14_1 C12_1 C15_1 107.8(5) .
C5_1 C12_1 C15_1 107.5(4) .
C13'_1 C12_1 C15'_1 112.8(13) .
C13_1 C12_1 C15'_1 55.6(6) .
C14'_1 C12_1 C15'_1 103.5(9) .
C14_1 C12_1 C15'_1 64.4(7) .
C5_1 C12_1 C15'_1 103.2(5) .
C15_1 C12_1 C15'_1 149.0(6) .
C19_1 C16_1 C18_1 110.0(3) .
C19_1 C16_1 C17_1 106.9(3) .
C18_1 C16_1 C17_1 107.5(3) .
C19_1 C16_1 C7_1 112.4(3) .
C18_1 C16_1 C7_1 109.0(3) .
C17_1 C16_1 C7_1 111.0(3) .
C20_1 N2_1 C21_1 149.4(3) .
N2_1 C20_1 P2_1 172.5(3) .
N2_1 C21_1 C22_1 119.0(3) .
N2_1 C21_1 C26_1 119.9(3) .
C22_1 C21_1 C26_1 120.9(3) .
C23_1 C22_1 C21_1 117.0(3) .
C23_1 C22_1 C27_1 120.2(3) .
C21_1 C22_1 C27_1 122.8(3) .
C24_1 C23_1 C22_1 124.3(3) .
C23_1 C24_1 C25_1 117.0(3) .
C23_1 C24_1 C31_1 121.5(3) .
C25_1 C24_1 C31_1 121.5(3) .
C24_1 C25_1 C26_1 123.6(3) .
C25_1 C26_1 C21_1 117.2(3) .
C25_1 C26_1 C35_1 119.2(3) .
C21_1 C26_1 C35_1 123.6(3) .
C28_1 C27_1 C29_1 108.9(3) .
C28_1 C27_1 C30_1 107.3(3) .
C29_1 C27_1 C30_1 105.5(3) .
C28_1 C27_1 C22_1 111.9(3) .
C29_1 C27_1 C22_1 110.6(3) .
C30_1 C27_1 C22_1 112.3(3) .
C34_1 C31_1 C32_1 106.2(5) .
C34_1 C31_1 C33_1 114.5(8) .
C32_1 C31_1 C33_1 101.5(7) .
C34_1 C31_1 C24_1 113.0(4) .
C32_1 C31_1 C24_1 112.6(4) .
C33_1 C31_1 C24_1 108.5(4) .
C38_1 C35_1 C36_1 109.7(3) .
C38_1 C35_1 C26_1 111.9(2) .
C36_1 C35_1 C26_1 110.1(3) .
C38_1 C35_1 C37_1 106.7(3) .
C36_1 C35_1 C37_1 106.5(3) .
C26_1 C35_1 C37_1 111.7(3) .
C39_1 N3_1 C40_1 146.5(3) .
N3_1 C39_1 P3_1 171.1(3) .
N3_1 C40_1 C41_1 121.0(3) .
N3_1 C40_1 C45_1 118.2(3) .
C41_1 C40_1 C45_1 120.7(3) .
C42_1 C41_1 C40_1 117.6(3) .
C42_1 C41_1 C46_1 119.5(3) .
C40_1 C41_1 C46_1 122.8(3) .
C43_1 C42_1 C41_1 123.6(3) .
C42_1 C43_1 C44_1 117.0(3) .
C42_1 C43_1 C50_1 122.2(3) .
C44_1 C43_1 C50_1 120.8(3) .
C43_1 C44_1 C45_1 123.5(3) .
C44_1 C45_1 C40_1 117.6(3) .
C44_1 C45_1 C54_1 119.8(3) .
C40_1 C45_1 C54_1 122.6(3) .
C49_1 C46_1 C41_1 111.6(3) .
C49_1 C46_1 C48_1 107.2(3) .
C41_1 C46_1 C48_1 109.4(3) .
C49_1 C46_1 C47_1 105.7(3) .
C41_1 C46_1 C47_1 112.9(3) .
C48_1 C46_1 C47_1 109.7(3) .
C53'_1 C50_1 C53_1 139.6(6) .
C53'_1 C50_1 C51_1 53.4(9) .
C53_1 C50_1 C51_1 111.9(6) .
C53'_1 C50_1 C43_1 109.2(5) .
C53_1 C50_1 C43_1 110.9(4) .
C51_1 C50_1 C43_1 113.7(4) .
C53'_1 C50_1 C51'_1 114.2(10) .
C53_1 C50_1 C51'_1 44.3(7) .
C51_1 C50_1 C51'_1 133.9(6) .
C43_1 C50_1 C51'_1 112.1(5) .
C53'_1 C50_1 C52'_1 109.1(10) .
C53_1 C50_1 C52'_1 62.7(7) .
C51_1 C50_1 C52'_1 56.7(7) .
C43_1 C50_1 C52'_1 107.0(5) .
C51'_1 C50_1 C52'_1 104.9(9) .
C53'_1 C50_1 C52_1 56.6(9) .
C53_1 C50_1 C52_1 105.8(5) .
C51_1 C50_1 C52_1 106.2(6) .
C43_1 C50_1 C52_1 107.9(4) .
C51'_1 C50_1 C52_1 63.2(8) .
C52'_1 C50_1 C52_1 145.0(5) .
C56_1 C54_1 C57_1 106.9(3) .
C56_1 C54_1 C55_1 106.7(3) .
C57_1 C54_1 C55_1 109.2(3) .
C56_1 C54_1 C45_1 111.6(3) .
C57_1 C54_1 C45_1 111.2(2) .
C55_1 C54_1 C45_1 111.1(2) .
C58_1 N4_1 C59_1 149.3(3) .
N4_1 C58_1 P4_1 171.4(3) .
N4_1 C59_1 C60_1 118.5(3) .
N4_1 C59_1 C64_1 120.6(2) .
C60_1 C59_1 C64_1 120.8(2) .
C61_1 C60_1 C59_1 118.1(3) .
C61_1 C60_1 C65_1 119.8(3) .
C59_1 C60_1 C65_1 122.1(2) .
C62_1 C61_1 C60_1 123.0(3) .
C61_1 C62_1 C63_1 117.6(3) .
C61_1 C62_1 C69_1 120.8(3) .
C63_1 C62_1 C69_1 121.6(3) .
C62_1 C63_1 C64_1 123.7(3) .
C63_1 C64_1 C59_1 116.8(3) .
C63_1 C64_1 C73_1 120.1(3) .
C59_1 C64_1 C73_1 123.0(2) .
C66_1 C65_1 C67_1 109.6(3) .
C66_1 C65_1 C68_1 106.5(3) .
C67_1 C65_1 C68_1 106.8(3) .
C66_1 C65_1 C60_1 111.1(2) .
C67_1 C65_1 C60_1 110.6(2) .
C68_1 C65_1 C60_1 112.1(2) .
C70'_1 C69_1 C72_1 45.9(8) .
C70'_1 C69_1 C72'_1 139.4(16) .
C72_1 C69_1 C72'_1 127.3(11) .
C70'_1 C69_1 C70_1 142.0(8) .
C72_1 C69_1 C70_1 111.5(8) .
C72'_1 C69_1 C70_1 21.3(16) .
C70'_1 C69_1 C62_1 106.8(7) .
C72_1 C69_1 C62_1 117.4(4) .
C72'_1 C69_1 C62_1 108.0(11) .
C70_1 C69_1 C62_1 111.2(5) .
C70'_1 C69_1 C71_1 69.3(10) .
C72_1 C69_1 C71_1 107.7(7) .
C72'_1 C69_1 C71_1 80.9(16) .
C70_1 C69_1 C71_1 99.7(6) .
C62_1 C69_1 C71_1 107.7(4) .
C70'_1 C69_1 C71'_1 96.8(9) .
C72_1 C69_1 C71'_1 51.2(7) .
C72'_1 C69_1 C71'_1 94.9(15) .
C70_1 C69_1 C71'_1 73.7(7) .
C62_1 C69_1 C71'_1 103.1(5) .
C71_1 C69_1 C71'_1 148.7(5) .
C76_1 C73_1 C74_1 105.7(3) .
C76_1 C73_1 C75_1 109.3(2) .
C74_1 C73_1 C75_1 107.1(3) .
C76_1 C73_1 C64_1 112.4(2) .
C74_1 C73_1 C64_1 112.4(3) .
C75_1 C73_1 C64_1 109.6(2) .
C77_1 N5_1 C81_1 116.1(4) .
N5_1 C77_1 C78_1 124.2(4) .
C77_1 C78_1 C79_1 119.3(4) .
C78_1 C79_1 C80_1 117.7(4) .
C81_1 C80_1 C79_1 117.9(4) .
N5_1 C81_1 C80_1 124.8(4) .
C86_1 N6_1 C82_1 116.0(7) .
N6_1 C82_1 C83_1 118.5(9) .
C84_1 C83_1 C82_1 112.8(11) .
C83_1 C84_1 C85_1 131.2(16) .
C84_1 C85_1 C86_1 110.3(10) .
N6_1 C86_1 C85_1 131.0(8) .
C87_1 N7_1 C87_1 117.5(5) 2_656
N7_1 C87_1 C88_1 123.1(4) .
C89_1 C88_1 C87_1 118.7(4) .
C88_1 C89_1 C88_1 118.9(6) 2_656

loop_
_geom_bond_atom_site_label_1
_geom_bond_atom_site_label_2
_geom_bond_distance
_geom_bond_site_symmetry_2
P1_1 C1_1 1.617(3) .
N1_1 C1_1 1.215(4) .
N1_1 C2_1 1.388(4) .
C2_1 C7_1 1.418(4) .
C2_1 C3_1 1.428(4) .
C3_1 C4_1 1.383(4) .
C3_1 C8_1 1.545(4) .
C4_1 C5_1 1.383(4) .
C5_1 C6_1 1.399(4) .
C5_1 C12_1 1.539(4) .
C6_1 C7_1 1.386(4) .
C7_1 C16_1 1.547(4) .
C8_1 C10_1 1.534(5) .
C8_1 C9_1 1.535(5) .
C8_1 C11_1 1.546(5) .
C12_1 C13'_1 1.419(16) .
C12_1 C13_1 1.476(7) .
C12_1 C14'_1 1.518(15) .
C12_1 C14_1 1.522(8) .
C12_1 C15_1 1.601(8) .
C12_1 C15'_1 1.700(15) .
C16_1 C19_1 1.526(5) .
C16_1 C18_1 1.539(5) .
C16_1 C17_1 1.537(5) .
P2_1 C20_1 1.616(3) .
N2_1 C20_1 1.228(4) .
N2_1 C21_1 1.388(4) .
C21_1 C22_1 1.419(4) .
C21_1 C26_1 1.417(4) .
C22_1 C23_1 1.387(4) .
C22_1 C27_1 1.552(4) .
C23_1 C24_1 1.368(5) .
C24_1 C25_1 1.386(4) .
C24_1 C31_1 1.542(5) .
C25_1 C26_1 1.387(4) .
C26_1 C35_1 1.545(4) .
C27_1 C28_1 1.526(5) .
C27_1 C29_1 1.530(4) .
C27_1 C30_1 1.546(5) .
C31_1 C34_1 1.446(7) .
C31_1 C32_1 1.475(8) .
C31_1 C33_1 1.485(8) .
C35_1 C38_1 1.534(4) .
C35_1 C36_1 1.536(4) .
C35_1 C37_1 1.546(4) .
P3_1 C39_1 1.624(3) .
N3_1 C39_1 1.227(3) .
N3_1 C40_1 1.397(3) .
C40_1 C41_1 1.416(4) .
C40_1 C45_1 1.417(4) .
C41_1 C42_1 1.393(4) .
C41_1 C46_1 1.542(4) .
C42_1 C43_1 1.384(4) .
C43_1 C44_1 1.391(4) .
C43_1 C50_1 1.542(4) .
C44_1 C45_1 1.393(4) .
C45_1 C54_1 1.545(4) .
C46_1 C49_1 1.539(5) .
C46_1 C48_1 1.549(5) .
C46_1 C47_1 1.557(5) .
C50_1 C53'_1 1.484(12) .
C50_1 C53_1 1.508(8) .
C50_1 C51_1 1.526(8) .
C50_1 C51'_1 1.537(13) .
C50_1 C52'_1 1.595(12) .
C50_1 C52_1 1.610(8) .
C54_1 C56_1 1.530(4) .
C54_1 C57_1 1.533(4) .
C54_1 C55_1 1.534(4) .
P4_1 C58_1 1.621(3) .
N4_1 C58_1 1.220(3) .
N4_1 C59_1 1.390(3) .
C59_1 C60_1 1.418(4) .
C59_1 C64_1 1.418(4) .
C60_1 C61_1 1.390(4) .
C60_1 C65_1 1.548(4) .
C61_1 C62_1 1.373(4) .
C62_1 C63_1 1.391(4) .
C62_1 C69_1 1.545(4) .
C63_1 C64_1 1.396(4) .
C64_1 C73_1 1.542(4) .
C65_1 C66_1 1.531(4) .
C65_1 C67_1 1.545(4) .
C65_1 C68_1 1.546(4) .
C69_1 C70'_1 1.47(2) .
C69_1 C72_1 1.404(9) .
C69_1 C72'_1 1.45(3) .
C69_1 C70_1 1.537(11) .
C69_1 C71_1 1.629(8) .
C69_1 C71'_1 1.735(15) .
C73_1 C76_1 1.543(4) .
C73_1 C74_1 1.540(4) .
C73_1 C75_1 1.544(4) .
N5_1 C77_1 1.314(5) .
N5_1 C81_1 1.316(4) .
C77_1 C78_1 1.344(6) .
C78_1 C79_1 1.374(6) .
C79_1 C80_1 1.375(5) .
C80_1 C81_1 1.358(5) .
N6_1 C86_1 1.292(7) .
N6_1 C82_1 1.396(9) .
C82_1 C83_1 1.496(15) .
C83_1 C84_1 1.317(19) .
C84_1 C85_1 1.332(12) .
C85_1 C86_1 1.351(8) .
N7_1 C87_1 1.327(5) .
N7_1 C87_1 1.327(5) 2_656
C87_1 C88_1 1.362(6) .
C88_1 C89_1 1.368(5) .
C89_1 C88_1 1.368(5) 2_656

loop_
_geom_torsion_atom_site_label_1
_geom_torsion_atom_site_label_2
_geom_torsion_atom_site_label_3
_geom_torsion_atom_site_label_4
_geom_torsion
_geom_torsion_site_symmetry_1
_geom_torsion_site_symmetry_4
C2_1 N1_1 C1_1 P1_1 173.6(19) . .
C1_1 N1_1 C2_1 C7_1 -98.8(6) . .
C1_1 N1_1 C2_1 C3_1 86.9(6) . .
N1_1 C2_1 C3_1 C4_1 174.2(3) . .
C7_1 C2_1 C3_1 C4_1 -0.1(5) . .
N1_1 C2_1 C3_1 C8_1 -6.4(5) . .
C7_1 C2_1 C3_1 C8_1 179.4(3) . .
C2_1 C3_1 C4_1 C5_1 0.3(5) . .
C8_1 C3_1 C4_1 C5_1 -179.1(3) . .
C3_1 C4_1 C5_1 C6_1 0.4(6) . .
C3_1 C4_1 C5_1 C12_1 -179.8(4) . .
C4_1 C5_1 C6_1 C7_1 -1.6(6) . .
C12_1 C5_1 C6_1 C7_1 178.7(4) . .
C5_1 C6_1 C7_1 C2_1 1.8(5) . .
C5_1 C6_1 C7_1 C16_1 -179.9(3) . .
N1_1 C2_1 C7_1 C6_1 -175.3(3) . .
C3_1 C2_1 C7_1 C6_1 -1.0(5) . .
N1_1 C2_1 C7_1 C16_1 6.5(5) . .
C3_1 C2_1 C7_1 C16_1 -179.2(3) . .
C4_1 C3_1 C8_1 C10_1 -122.1(3) . .
C2_1 C3_1 C8_1 C10_1 58.4(4) . .
C4_1 C3_1 C8_1 C9_1 115.5(3) . .
C2_1 C3_1 C8_1 C9_1 -63.9(4) . .
C4_1 C3_1 C8_1 C11_1 -2.9(5) . .
C2_1 C3_1 C8_1 C11_1 177.6(3) . .
C4_1 C5_1 C12_1 C13'_1 -177.3(15) . .
C6_1 C5_1 C12_1 C13'_1 2.5(15) . .
C4_1 C5_1 C12_1 C13_1 1.1(7) . .
C6_1 C5_1 C12_1 C13_1 -179.2(6) . .
C4_1 C5_1 C12_1 C14'_1 -50.4(10) . .
C6_1 C5_1 C12_1 C14'_1 129.4(9) . .
C4_1 C5_1 C12_1 C14_1 126.1(5) . .
C6_1 C5_1 C12_1 C14_1 -54.1(6) . .
C4_1 C5_1 C12_1 C15_1 -117.1(5) . .
C6_1 C5_1 C12_1 C15_1 62.7(6) . .
C4_1 C5_1 C12_1 C15'_1 59.0(8) . .
C6_1 C5_1 C12_1 C15'_1 -121.3(7) . .
C6_1 C7_1 C16_1 C19_1 124.7(4) . .
C2_1 C7_1 C16_1 C19_1 -57.2(5) . .
C6_1 C7_1 C16_1 C18_1 -113.2(4) . .
C2_1 C7_1 C16_1 C18_1 65.0(4) . .
C6_1 C7_1 C16_1 C17_1 5.1(5) . .
C2_1 C7_1 C16_1 C17_1 -176.8(4) . .
C21_1 N2_1 C20_1 P2_1 172.2(16) . .
C20_1 N2_1 C21_1 C22_1 102.0(6) . .
C20_1 N2_1 C21_1 C26_1 -82.5(6) . .
N2_1 C21_1 C22_1 C23_1 176.8(3) . .
C26_1 C21_1 C22_1 C23_1 1.5(4) . .
N2_1 C21_1 C22_1 C27_1 -4.6(4) . .
C26_1 C21_1 C22_1 C27_1 -179.9(3) . .
C21_1 C22_1 C23_1 C24_1 -1.1(5) . .
C27_1 C22_1 C23_1 C24_1 -179.7(3) . .
C22_1 C23_1 C24_1 C25_1 0.1(5) . .
C22_1 C23_1 C24_1 C31_1 -179.9(3) . .
C23_1 C24_1 C25_1 C26_1 0.6(5) . .
C31_1 C24_1 C25_1 C26_1 -179.5(3) . .
C24_1 C25_1 C26_1 C21_1 -0.2(5) . .
C24_1 C25_1 C26_1 C35_1 179.6(3) . .
N2_1 C21_1 C26_1 C25_1 -176.2(3) . .
C22_1 C21_1 C26_1 C25_1 -0.9(4) . .
N2_1 C21_1 C26_1 C35_1 4.1(4) . .
C22_1 C21_1 C26_1 C35_1 179.4(3) . .
C23_1 C22_1 C27_1 C28_1 -125.0(3) . .
C21_1 C22_1 C27_1 C28_1 56.4(4) . .
C23_1 C22_1 C27_1 C29_1 113.4(3) . .
C21_1 C22_1 C27_1 C29_1 -65.1(4) . .
C23_1 C22_1 C27_1 C30_1 -4.2(4) . .
C21_1 C22_1 C27_1 C30_1 177.3(3) . .
C23_1 C24_1 C31_1 C34_1 158.5(6) . .
C25_1 C24_1 C31_1 C34_1 -21.4(7) . .
C23_1 C24_1 C31_1 C32_1 38.1(6) . .
C25_1 C24_1 C31_1 C32_1 -141.8(5) . .
C23_1 C24_1 C31_1 C33_1 -73.5(8) . .
C25_1 C24_1 C31_1 C33_1 106.6(8) . .
C25_1 C26_1 C35_1 C38_1 126.2(3) . .
C21_1 C26_1 C35_1 C38_1 -54.0(4) . .
C25_1 C26_1 C35_1 C36_1 -111.4(3) . .
C21_1 C26_1 C35_1 C36_1 68.3(4) . .
C25_1 C26_1 C35_1 C37_1 6.7(4) . .
C21_1 C26_1 C35_1 C37_1 -173.6(3) . .
C40_1 N3_1 C39_1 P3_1 -162.2(14) . .
C39_1 N3_1 C40_1 C41_1 67.6(6) . .
C39_1 N3_1 C40_1 C45_1 -116.3(5) . .
N3_1 C40_1 C41_1 C42_1 178.4(3) . .
C45_1 C40_1 C41_1 C42_1 2.4(4) . .
N3_1 C40_1 C41_1 C46_1 -3.1(4) . .
C45_1 C40_1 C41_1 C46_1 -179.1(3) . .
C40_1 C41_1 C42_1 C43_1 -0.8(5) . .
C46_1 C41_1 C42_1 C43_1 -179.4(3) . .
C41_1 C42_1 C43_1 C44_1 -0.6(5) . .
C41_1 C42_1 C43_1 C50_1 178.0(3) . .
C42_1 C43_1 C44_1 C45_1 0.5(5) . .
C50_1 C43_1 C44_1 C45_1 -178.1(3) . .
C43_1 C44_1 C45_1 C40_1 1.0(4) . .
C43_1 C44_1 C45_1 C54_1 -179.8(3) . .
N3_1 C40_1 C45_1 C44_1 -178.6(3) . .
C41_1 C40_1 C45_1 C44_1 -2.5(4) . .
N3_1 C40_1 C45_1 C54_1 2.2(4) . .
C41_1 C40_1 C45_1 C54_1 178.4(3) . .
C42_1 C41_1 C46_1 C49_1 -10.1(5) . .
C40_1 C41_1 C46_1 C49_1 171.4(3) . .
C42_1 C41_1 C46_1 C48_1 108.4(3) . .
C40_1 C41_1 C46_1 C48_1 -70.1(4) . .
C42_1 C41_1 C46_1 C47_1 -129.0(3) . .
C40_1 C41_1 C46_1 C47_1 52.5(4) . .
C42_1 C43_1 C50_1 C53'_1 -57.0(12) . .
C44_1 C43_1 C50_1 C53'_1 121.5(11) . .
C42_1 C43_1 C50_1 C53_1 127.7(6) . .
C44_1 C43_1 C50_1 C53_1 -53.8(6) . .
C42_1 C43_1 C50_1 C51_1 0.5(7) . .
C44_1 C43_1 C50_1 C51_1 179.0(6) . .
C42_1 C43_1 C50_1 C51'_1 175.5(9) . .
C44_1 C43_1 C50_1 C51'_1 -6.0(10) . .
C42_1 C43_1 C50_1 C52'_1 61.0(8) . .
C44_1 C43_1 C50_1 C52'_1 -120.5(8) . .
C42_1 C43_1 C50_1 C52_1 -116.9(5) . .
C44_1 C43_1 C50_1 C52_1 61.5(6) . .
C44_1 C45_1 C54_1 C56_1 2.8(4) . .
C40_1 C45_1 C54_1 C56_1 -178.0(3) . .
C44_1 C45_1 C54_1 C57_1 122.0(3) . .
C40_1 C45_1 C54_1 C57_1 -58.8(4) . .
C44_1 C45_1 C54_1 C55_1 -116.1(3) . .
C40_1 C45_1 C54_1 C55_1 63.1(4) . .
C59_1 N4_1 C58_1 P4_1 161.8(14) . .
C58_1 N4_1 C59_1 C60_1 113.4(5) . .
C58_1 N4_1 C59_1 C64_1 -71.6(6) . .
N4_1 C59_1 C60_1 C61_1 174.4(3) . .
C64_1 C59_1 C60_1 C61_1 -0.6(4) . .
N4_1 C59_1 C60_1 C65_1 -6.5(4) . .
C64_1 C59_1 C60_1 C65_1 178.5(2) . .
C59_1 C60_1 C61_1 C62_1 -0.3(5) . .
C65_1 C60_1 C61_1 C62_1 -179.4(3) . .
C60_1 C61_1 C62_1 C63_1 0.8(5) . .
C60_1 C61_1 C62_1 C69_1 179.9(3) . .
C61_1 C62_1 C63_1 C64_1 -0.4(5) . .
C69_1 C62_1 C63_1 C64_1 -179.6(3) . .
C62_1 C63_1 C64_1 C59_1 -0.4(4) . .
C62_1 C63_1 C64_1 C73_1 178.7(3) . .
N4_1 C59_1 C64_1 C63_1 -174.0(3) . .
C60_1 C59_1 C64_1 C63_1 0.9(4) . .
N4_1 C59_1 C64_1 C73_1 6.9(4) . .
C60_1 C59_1 C64_1 C73_1 -178.1(2) . .
C61_1 C60_1 C65_1 C66_1 117.7(3) . .
C59_1 C60_1 C65_1 C66_1 -61.4(3) . .
C61_1 C60_1 C65_1 C67_1 -120.4(3) . .
C59_1 C60_1 C65_1 C67_1 60.5(3) . .
C61_1 C60_1 C65_1 C68_1 -1.3(4) . .
C59_1 C60_1 C65_1 C68_1 179.6(3) . .
C61_1 C62_1 C69_1 C70'_1 -129.1(10) . .
C63_1 C62_1 C69_1 C70'_1 50.0(11) . .
C61_1 C62_1 C69_1 C72_1 -177.7(9) . .
C63_1 C62_1 C69_1 C72_1 1.4(10) . .
C61_1 C62_1 C69_1 C72'_1 29.8(17) . .
C63_1 C62_1 C69_1 C72'_1 -151.1(16) . .
C61_1 C62_1 C69_1 C70_1 52.2(7) . .
C63_1 C62_1 C69_1 C70_1 -128.8(6) . .
C61_1 C62_1 C69_1 C71_1 -56.1(5) . .
C63_1 C62_1 C69_1 C71_1 123.0(5) . .
C61_1 C62_1 C69_1 C71'_1 129.5(5) . .
C63_1 C62_1 C69_1 C71'_1 -51.4(6) . .
C63_1 C64_1 C73_1 C76_1 126.9(3) . .
C59_1 C64_1 C73_1 C76_1 -54.0(4) . .
C63_1 C64_1 C73_1 C74_1 7.8(4) . .
C59_1 C64_1 C73_1 C74_1 -173.2(3) . .
C63_1 C64_1 C73_1 C75_1 -111.2(3) . .
C59_1 C64_1 C73_1 C75_1 67.8(3) . .
C81_1 N5_1 C77_1 C78_1 0.8(6) . .
N5_1 C77_1 C78_1 C79_1 -1.1(7) . .
C77_1 C78_1 C79_1 C80_1 0.9(6) . .
C78_1 C79_1 C80_1 C81_1 -0.5(6) . .
C77_1 N5_1 C81_1 C80_1 -0.4(6) . .
C79_1 C80_1 C81_1 N5_1 0.3(6) . .
C86_1 N6_1 C82_1 C83_1 2.7(10) . .
N6_1 C82_1 C83_1 C84_1 -3.3(17) . .
C82_1 C83_1 C84_1 C85_1 4(3) . .
C83_1 C84_1 C85_1 C86_1 -4(2) . .
C82_1 N6_1 C86_1 C85_1 -3.0(11) . .
C84_1 C85_1 C86_1 N6_1 3.4(13) . .
C87_1 N7_1 C87_1 C88_1 -0.6(3) 2_656 .
N7_1 C87_1 C88_1 C89_1 1.1(6) . .
C87_1 C88_1 C89_1 C88_1 -0.5(3) . 2_656
